data_1520462
loop_
_publ_author_name
'Onyeabo, Romanus O.'
'Edwards, Mark'
'Spencer, John'
'Tizzard, Graham J.'
'Coles, Simon J.'

_publ_section_title
;
 Chloro oxindole
;
_journal_name_full 'Crystal Structure Report Archive'
_journal_page_first 1326
_journal_year 2010
_chemical_formula_moiety 'C15 H10 Cl N O2, H2 O'
_chemical_formula_sum 'C15 H12 Cl N O2'
_chemical_formula_weight 273.71
_space_group_IT_number 15
_symmetry_cell_setting monoclinic
_symmetry_space_group_name_Hall '-C 2yc'
_symmetry_space_group_name_H-M 'C 1 2/c 1'
_atom_sites_solution_hydrogens geom
_atom_sites_solution_primary direct
_atom_sites_solution_secondary difmap
_cell_angle_alpha 90.00
_cell_angle_beta 101.378(2)
_cell_angle_gamma 90.00
_cell_formula_units_Z 8
_cell_length_a 19.6553(12)
_cell_length_b 4.0406(2)
_cell_length_c 32.653(2)
_cell_measurement_reflns_used 29464
_cell_measurement_temperature 120(2)
_cell_measurement_theta_max 27.48
_cell_measurement_theta_min 2.91
_cell_volume 2542.3(3)
_computing_cell_refinement 'DENZO (Otwinowski & Minor, 1997) & COLLECT (Hooft, R.W.W., 1998)'
_computing_data_collection 'COLLECT (Hooft, R.W.W., 1998)'
_computing_data_reduction 'DENZO (Otwinowski & Minor, 1997) & COLLECT (Hooft, R.W.W., 1998)'
_computing_molecular_graphics 'OLEX2 (Dolomanov, Bourhis, Gildea, Howard & Puschmann, 2009)'
_computing_publication_material 'WINGX (Farrugia, 1998)'
_computing_structure_refinement 'SHELXL-97 (Sheldrick, 1997)'
_computing_structure_solution 'SHELXS-97 (Sheldrick, 1997)'
_diffrn_ambient_temperature 120(2)
_diffrn_detector_area_resol_mean 9.091
_diffrn_measured_fraction_theta_full 0.992
_diffrn_measured_fraction_theta_max 0.992
_diffrn_measurement_device_type 'Bruker-Nonius CCD camera on \k-goniostat'
_diffrn_measurement_method '\f & \w scans to fill the asymmetric unit'
_diffrn_radiation_monochromator graphite
_diffrn_radiation_source 'Bruker Nonius FR591 Rotating Anode'
_diffrn_radiation_type MoK\a
_diffrn_radiation_wavelength 0.71073
_diffrn_reflns_av_R_equivalents 0.0578
_diffrn_reflns_av_sigmaI/netI 0.0522
_diffrn_reflns_limit_h_max 25
_diffrn_reflns_limit_h_min -25
_diffrn_reflns_limit_k_max 5
_diffrn_reflns_limit_k_min -5
_diffrn_reflns_limit_l_max 42
_diffrn_reflns_limit_l_min -42
_diffrn_reflns_number 13217
_diffrn_reflns_theta_full 27.48
_diffrn_reflns_theta_max 27.48
_diffrn_reflns_theta_min 3.62
_diffrn_standards_number 0
_exptl_absorpt_coefficient_mu 0.297
_exptl_absorpt_correction_T_max 0.9767
_exptl_absorpt_correction_T_min 0.9541
_exptl_absorpt_correction_type multi-scan
_exptl_absorpt_process_details 'SADABS 2007/2 (Sheldrick, G.M., 2007)'
_exptl_crystal_colour yellow
_exptl_crystal_density_diffrn 1.430
_exptl_crystal_density_method 'not measured'
_exptl_crystal_description rod
_exptl_crystal_F_000 1136
_exptl_crystal_size_max 0.16
_exptl_crystal_size_mid 0.14
_exptl_crystal_size_min 0.08
_refine_diff_density_max 0.398
_refine_diff_density_min -0.359
_refine_diff_density_rms 0.066
_refine_ls_extinction_method none
_refine_ls_goodness_of_fit_ref 1.081
_refine_ls_hydrogen_treatment constr
_refine_ls_matrix_type full
_refine_ls_number_parameters 172
_refine_ls_number_reflns 2890
_refine_ls_number_restraints 0
_refine_ls_restrained_S_all 1.081
_refine_ls_R_factor_all 0.0672
_refine_ls_R_factor_gt 0.0485
_refine_ls_shift/su_max 0.000
_refine_ls_shift/su_mean 0.000
_refine_ls_structure_factor_coef Fsqd
_refine_ls_weighting_details 'calc w=1/[\s^2^(Fo^2^)+(0.0600P)^2^+2.6341P] where P=(Fo^2^+2Fc^2^)/3'
_refine_ls_weighting_scheme calc
_refine_ls_wR_factor_gt 0.1241
_refine_ls_wR_factor_ref 0.1350
_reflns_number_gt 2207
_reflns_number_total 2890
_reflns_threshold_expression >2\s(I)
_cod_data_source_file eCrystal-1326.cif
_cod_data_source_block 2010src0795a
_cod_depositor_comments
;
 Marking attached hydrogen atoms.

 Antanas Vaitkus,
 2017-07-12

Citation :
Onyeabo, Romanus O and Edwards, Mark and Spencer, John and 
Tizzard, Graham J and Coles, Simon J (2010) 
University of Southampton, Crystal Structure Report Archive. 
(doi:10.5258/ecrystals/1326)

More at:
http://ecrystals.chem.soton.ac.uk/1326/
;
_cod_original_sg_symbol_H-M 'C 2/c'
_cod_database_code 1520462

loop_
_symmetry_equiv_pos_as_xyz
'x, y, z'
'-x, y, -z+1/2'
'x+1/2, y+1/2, z'
'-x+1/2, y+1/2, -z+1/2'
'-x, -y, -z'
'x, -y, z-1/2'
'-x+1/2, -y+1/2, -z'
'x+1/2, -y+1/2, z-1/2'

loop_
_atom_site_label
_atom_site_type_symbol
_atom_site_fract_x
_atom_site_fract_y
_atom_site_fract_z
_atom_site_U_iso_or_equiv
_atom_site_adp_type
_atom_site_occupancy
_atom_site_symmetry_multiplicity
_atom_site_calc_flag
_atom_site_refinement_flags
_atom_site_disorder_assembly
_atom_site_disorder_group
_atom_site_attached_hydrogens
Cl1 Cl 0.39632(3) 0.33331(14) 0.233888(16) 0.03413(19) Uani 1 1 d . . . 0
O1 O 0.32477(8) 1.1581(4) 0.47397(4) 0.0294(4) Uani 1 1 d . . . 0
N1 N 0.21166(9) 0.9747(4) 0.45905(5) 0.0250(4) Uani 1 1 d . . . 0
H1 H 0.1977 1.0590 0.4808 0.030 Uiso 1 1 calc R . . 0
C13 C 0.37987(11) 0.4713(5) 0.28156(6) 0.0252(5) Uani 1 1 d . . . 0
C8 C 0.16950(11) 0.7910(5) 0.42752(6) 0.0229(4) Uani 1 1 d . . . 0
C12 C 0.42651(11) 0.3995(5) 0.31827(7) 0.0268(5) Uani 1 1 d . . . 0
H12 H 0.4677 0.2782 0.3176 0.032 Uiso 1 1 calc R . . 0
C7 C 0.10107(11) 0.6992(5) 0.42556(6) 0.0258(5) Uani 1 1 d . . . 0
H7 H 0.0766 0.7619 0.4467 0.031 Uiso 1 1 calc R . . 0
C10 C 0.35058(10) 0.6804(5) 0.35743(6) 0.0224(4) Uani 1 1 d . . . 0
C6 C 0.06973(11) 0.5115(5) 0.39143(7) 0.0277(5) Uani 1 1 d . . . 0
H6 H 0.0226 0.4477 0.3889 0.033 Uiso 1 1 calc R . . 0
C14 C 0.31936(11) 0.6468(5) 0.28185(6) 0.0253(4) Uani 1 1 d . . . 0
H14 H 0.2883 0.6958 0.2564 0.030 Uiso 1 1 calc R . . 0
C3 C 0.20761(10) 0.6949(5) 0.39714(6) 0.0220(4) Uani 1 1 d . . . 0
C2 C 0.27829(10) 0.8277(5) 0.41136(6) 0.0228(4) Uani 1 1 d . . . 0
C11 C 0.41187(11) 0.5084(5) 0.35592(6) 0.0242(5) Uani 1 1 d . . . 0
H11 H 0.4440 0.4654 0.3811 0.029 Uiso 1 1 calc R . . 0
C9 C 0.33847(11) 0.8100(5) 0.39755(6) 0.0241(4) Uani 1 1 d . . . 0
H9 H 0.3783 0.8918 0.4161 0.029 Uiso 1 1 calc R . . 0
C15 C 0.30473(11) 0.7500(5) 0.31971(6) 0.0241(4) Uani 1 1 d . . . 0
H15 H 0.2632 0.8691 0.3201 0.029 Uiso 1 1 calc R . . 0
C4 C 0.17516(11) 0.5036(5) 0.36352(6) 0.0254(5) Uani 1 1 d . . . 0
H4 H 0.1998 0.4345 0.3428 0.031 Uiso 1 1 calc R . . 0
C1 C 0.27702(11) 1.0057(5) 0.45160(6) 0.0247(5) Uani 1 1 d . . . 0
C5 C 0.10581(11) 0.4146(6) 0.36071(7) 0.0280(5) Uani 1 1 d . . . 0
H5 H 0.0830 0.2867 0.3376 0.034 Uiso 1 1 calc R . . 0
O1W O 0.46719(11) 1.2477(10) 0.47651(8) 0.1073(12) Uani 1 1 d . . . 2

loop_
_atom_site_aniso_label
_atom_site_aniso_U_11
_atom_site_aniso_U_22
_atom_site_aniso_U_33
_atom_site_aniso_U_23
_atom_site_aniso_U_13
_atom_site_aniso_U_12
Cl1 0.0435(3) 0.0368(4) 0.0257(3) -0.0053(2) 0.0155(2) 0.0003(2)
O1 0.0277(8) 0.0419(10) 0.0191(7) -0.0040(7) 0.0059(6) -0.0027(7)
N1 0.0257(9) 0.0343(10) 0.0163(8) 0.0006(7) 0.0077(7) 0.0016(8)
C13 0.0321(11) 0.0228(11) 0.0239(10) -0.0023(8) 0.0132(9) -0.0036(9)
C8 0.0284(11) 0.0236(10) 0.0176(9) 0.0060(8) 0.0066(8) 0.0035(8)
C12 0.0270(10) 0.0247(11) 0.0307(11) -0.0006(9) 0.0107(9) -0.0011(9)
C7 0.0272(11) 0.0294(11) 0.0224(10) 0.0064(9) 0.0082(9) 0.0031(9)
C10 0.0255(10) 0.0215(10) 0.0215(9) 0.0013(8) 0.0079(8) -0.0027(8)
C6 0.0250(10) 0.0276(12) 0.0311(11) 0.0068(9) 0.0071(9) -0.0009(9)
C14 0.0301(11) 0.0246(11) 0.0216(9) 0.0013(8) 0.0064(8) -0.0024(9)
C3 0.0274(10) 0.0213(10) 0.0182(9) 0.0051(8) 0.0065(8) 0.0020(8)
C2 0.0267(10) 0.0250(11) 0.0172(9) 0.0043(8) 0.0051(8) 0.0017(8)
C11 0.0247(10) 0.0242(11) 0.0240(10) -0.0001(8) 0.0058(8) -0.0023(8)
C9 0.0268(10) 0.0257(11) 0.0200(9) 0.0023(8) 0.0049(8) -0.0007(8)
C15 0.0263(10) 0.0225(10) 0.0247(10) 0.0014(8) 0.0082(8) -0.0001(8)
C4 0.0305(11) 0.0235(11) 0.0242(10) 0.0035(8) 0.0100(9) 0.0016(9)
C1 0.0279(11) 0.0295(11) 0.0176(9) 0.0045(8) 0.0064(8) 0.0022(9)
C5 0.0340(12) 0.0243(11) 0.0255(10) 0.0004(9) 0.0051(9) -0.0022(9)
O1W 0.0397(12) 0.218(4) 0.0696(16) -0.042(2) 0.0247(12) -0.0291(17)

loop_
_atom_type_symbol
_atom_type_description
_atom_type_scat_dispersion_real
_atom_type_scat_dispersion_imag
_atom_type_scat_source
C C 0.0033 0.0016 'International Tables Vol C Tables 4.2.6.8 and 6.1.1.4'
H H 0.0000 0.0000 'International Tables Vol C Tables 4.2.6.8 and 6.1.1.4'
N N 0.0061 0.0033 'International Tables Vol C Tables 4.2.6.8 and 6.1.1.4'
O O 0.0106 0.0060 'International Tables Vol C Tables 4.2.6.8 and 6.1.1.4'
Cl Cl 0.1484 0.1585 'International Tables Vol C Tables 4.2.6.8 and 6.1.1.4'

loop_
_geom_angle_atom_site_label_1
_geom_angle_atom_site_label_2
_geom_angle_atom_site_label_3
_geom_angle
_geom_angle_site_symmetry_1
_geom_angle_site_symmetry_3
C1 N1 C8 111.11(16) . .
C1 N1 H1 124.4 . .
C8 N1 H1 124.4 . .
C14 C13 C12 121.47(19) . .
C14 C13 Cl1 118.70(16) . .
C12 C13 Cl1 119.81(16) . .
C7 C8 N1 127.20(18) . .
C7 C8 C3 122.7(2) . .
N1 C8 C3 110.11(17) . .
C11 C12 C13 118.78(19) . .
C11 C12 H12 120.6 . .
C13 C12 H12 120.6 . .
C8 C7 C6 117.18(18) . .
C8 C7 H7 121.4 . .
C6 C7 H7 121.4 . .
C11 C10 C15 118.45(18) . .
C11 C10 C9 119.93(18) . .
C15 C10 C9 121.38(18) . .
C7 C6 C5 121.5(2) . .
C7 C6 H6 119.2 . .
C5 C6 H6 119.2 . .
C15 C14 C13 119.25(19) . .
C15 C14 H14 120.4 . .
C13 C14 H14 120.4 . .
C4 C3 C8 118.94(19) . .
C4 C3 C2 134.99(18) . .
C8 C3 C2 106.03(17) . .
C9 C2 C3 135.15(19) . .
C9 C2 C1 119.00(19) . .
C3 C2 C1 105.79(16) . .
C12 C11 C10 121.24(19) . .
C12 C11 H11 119.4 . .
C10 C11 H11 119.4 . .
C2 C9 C10 128.50(19) . .
C2 C9 H9 115.7 . .
C10 C9 H9 115.7 . .
C14 C15 C10 120.77(19) . .
C14 C15 H15 119.6 . .
C10 C15 H15 119.6 . .
C3 C4 C5 119.03(19) . .
C3 C4 H4 120.5 . .
C5 C4 H4 120.5 . .
O1 C1 N1 125.10(18) . .
O1 C1 C2 127.93(18) . .
N1 C1 C2 106.96(18) . .
C4 C5 C6 120.6(2) . .
C4 C5 H5 119.7 . .
C6 C5 H5 119.7 . .

loop_
_geom_bond_atom_site_label_1
_geom_bond_atom_site_label_2
_geom_bond_distance
_geom_bond_site_symmetry_2
Cl1 C13 1.743(2) .
O1 C1 1.234(3) .
N1 C1 1.360(3) .
N1 C8 1.400(3) .
N1 H1 0.8800 .
C13 C14 1.386(3) .
C13 C12 1.388(3) .
C8 C7 1.385(3) .
C8 C3 1.410(3) .
C12 C11 1.388(3) .
C12 H12 0.9500 .
C7 C6 1.388(3) .
C7 H7 0.9500 .
C10 C11 1.400(3) .
C10 C15 1.404(3) .
C10 C9 1.473(3) .
C6 C5 1.394(3) .
C6 H6 0.9500 .
C14 C15 1.387(3) .
C14 H14 0.9500 .
C3 C4 1.390(3) .
C3 C2 1.476(3) .
C2 C9 1.348(3) .
C2 C1 1.502(3) .
C11 H11 0.9500 .
C9 H9 0.9500 .
C15 H15 0.9500 .
C4 C5 1.395(3) .
C4 H4 0.9500 .
C5 H5 0.9500 .

loop_
_geom_hbond_atom_site_label_D
_geom_hbond_atom_site_label_H
_geom_hbond_atom_site_label_A
_geom_hbond_distance_DH
_geom_hbond_distance_HA
_geom_hbond_distance_DA
_geom_hbond_angle_DHA
_geom_hbond_site_symmetry_A
N1 H1 O1 0.88 1.98 2.849(2) 167.1 7_576
